data_7010914
loop_
_publ_author_name
'Wilton-Ely, James D. E. T.'
'Schier, Annette'
'Schmidbaur, Hubert'

_publ_section_title
;
 Silver(i) coordination by variants of the bis(diphenylphosphino)amine
 chalcogenide ligandElectronic supplementary information (ESI)
 available: tables of crystal data. See
 http://www.rsc.org/suppdata/dt/b1/b105154g/
;
_journal_issue 24
_journal_name_full 'Journal of the Chemical Society, Dalton Transactions'
_journal_page_first 3647
_journal_paper_doi 10.1039/b105154g
_journal_year 2001
_chemical_formula_sum 'C54 H54 Ag2 Br2 N2 O2 P4 S2 Se2'
_chemical_formula_weight 1484.47
_chemical_name_systematic
; 
? 
;
_space_group_IT_number 2
_symmetry_cell_setting triclinic
_symmetry_space_group_name_Hall '-P 1'
_symmetry_space_group_name_H-M 'P -1'
_atom_sites_solution_hydrogens 'geom (CH), difmap (NH and OH)'
_atom_sites_solution_primary direct
_atom_sites_solution_secondary difmap
_audit_creation_method SHELXL-97
_cell_angle_alpha 97.776(1)
_cell_angle_beta 92.204(1)
_cell_angle_gamma 106.653(1)
_cell_formula_units_Z 1
_cell_length_a 10.6362(1)
_cell_length_b 10.8018(2)
_cell_length_c 12.8637(2)
_cell_measurement_reflns_used 116262
_cell_measurement_temperature 143(2)
_cell_volume 1398.25(4)
_computing_cell_refinement SCALEPACK
_computing_data_collection XPRESS
_computing_data_reduction DENZO
_computing_molecular_graphics SHELXTL-PLUS
_computing_publication_material 'SHELXL-97 (Sheldrick, 1997)'
_computing_structure_refinement 'SHELXL-97 (Sheldrick, 1997)'
_computing_structure_solution 'SHELXS-97 (Sheldrick, 1990)'
_diffrn_ambient_temperature 143(2)
_diffrn_measured_fraction_theta_full 0.927
_diffrn_measured_fraction_theta_max 0.927
_diffrn_measurement_device_type 'NONIUS DIP 2020'
_diffrn_measurement_method phi-rotation
_diffrn_radiation_monochromator graphite
_diffrn_radiation_source 'fine-focus sealed tube'
_diffrn_radiation_type MoK\a
_diffrn_radiation_wavelength 0.71073
_diffrn_reflns_av_R_equivalents 0.044
_diffrn_reflns_av_sigmaI/netI 0.032
_diffrn_reflns_limit_h_max 12
_diffrn_reflns_limit_h_min -12
_diffrn_reflns_limit_k_max 13
_diffrn_reflns_limit_k_min -13
_diffrn_reflns_limit_l_max 16
_diffrn_reflns_limit_l_min -16
_diffrn_reflns_number 116262
_diffrn_reflns_theta_full 27.09
_diffrn_reflns_theta_max 27.09
_diffrn_reflns_theta_min 3.21
_exptl_absorpt_coefficient_mu 3.662
_exptl_absorpt_correction_type none
_exptl_crystal_colour colorless
_exptl_crystal_density_diffrn 1.763
_exptl_crystal_density_method 'not measured'
_exptl_crystal_description block
_exptl_crystal_F_000 732
_exptl_crystal_size_max 0.35
_exptl_crystal_size_mid 0.22
_exptl_crystal_size_min 0.15
_refine_diff_density_max 0.483
_refine_diff_density_min -0.875
_refine_diff_density_rms 0.087
_refine_ls_extinction_method none
_refine_ls_goodness_of_fit_ref 1.092
_refine_ls_hydrogen_treatment 'riding (CH), isotropical (NH), Uisofix (OH)'
_refine_ls_matrix_type full
_refine_ls_number_parameters 320
_refine_ls_number_reflns 5297
_refine_ls_number_restraints 0
_refine_ls_restrained_S_all 1.092
_refine_ls_R_factor_all 0.0309
_refine_ls_R_factor_gt 0.0279
_refine_ls_shift/su_max 0.001
_refine_ls_shift/su_mean 0.000
_refine_ls_structure_factor_coef Fsqd
_refine_ls_weighting_details 'calc w=1/[\s^2^(Fo^2^)+(0.0220P)^2^+1.7867P] where P=(Fo^2^+2Fc^2^)/3'
_refine_ls_weighting_scheme calc
_refine_ls_wR_factor_gt 0.0665
_refine_ls_wR_factor_ref 0.0679
_reflns_number_gt 5294
_reflns_number_total 5709
_reflns_threshold_expression >2sigma(I)
_cod_data_source_file b105154g.txt
_cod_data_source_block jam26
_cod_original_sg_symbol_H-M P-1
_cod_database_code 7010914

loop_
_symmetry_equiv_pos_as_xyz
'x, y, z'
'-x, -y, -z'

loop_
_atom_site_label
_atom_site_type_symbol
_atom_site_fract_x
_atom_site_fract_y
_atom_site_fract_z
_atom_site_U_iso_or_equiv
_atom_site_adp_type
_atom_site_occupancy
_atom_site_symmetry_multiplicity
_atom_site_calc_flag
_atom_site_refinement_flags
_atom_site_disorder_assembly
_atom_site_disorder_group
Ag Ag 0.46555(2) 0.41723(2) 0.606874(16) 0.02252(7) Uani 1 1 d . . .
Br Br 0.67899(3) 0.61277(3) 0.57793(2) 0.02090(7) Uani 1 1 d . . .
Se1 Se 0.51440(4) 0.18922(4) 0.61644(3) 0.01913(9) Uani 0.50 1 d P . .
Se2 Se 0.40832(4) 0.47246(3) 0.80026(3) 0.01588(9) Uani 0.50 1 d P . .
S1 S 0.51440(4) 0.18922(4) 0.61644(3) 0.01913(9) Uani 0.50 1 d P . .
S2 S 0.40832(4) 0.47246(3) 0.80026(3) 0.01588(9) Uani 0.50 1 d P . .
P1 P 0.38867(6) 0.12206(6) 0.72900(5) 0.01060(12) Uani 1 1 d . . .
P2 P 0.24193(6) 0.31657(6) 0.80022(5) 0.01082(13) Uani 1 1 d . . .
N N 0.2536(2) 0.1722(2) 0.74009(17) 0.0121(4) Uani 1 1 d . . .
C111 C 0.4714(3) 0.1622(2) 0.8598(2) 0.0169(5) Uani 1 1 d . . .
C112 C 0.6026(3) 0.2361(3) 0.8766(3) 0.0313(7) Uani 1 1 d . . .
H11A H 0.6497 0.2677 0.8196 0.038 Uiso 1 1 calc R . .
C113 C 0.6647(4) 0.2637(3) 0.9787(3) 0.0477(11) Uani 1 1 d . . .
H11B H 0.7547 0.3141 0.9909 0.057 Uiso 1 1 calc R . .
C114 C 0.5965(5) 0.2184(4) 1.0612(3) 0.0480(11) Uani 1 1 d . . .
H11C H 0.6393 0.2383 1.1302 0.058 Uiso 1 1 calc R . .
C115 C 0.4672(4) 0.1447(4) 1.0446(2) 0.0399(9) Uani 1 1 d . . .
H11D H 0.4208 0.1138 1.1021 0.048 Uiso 1 1 calc R . .
C116 C 0.4034(3) 0.1150(3) 0.9437(2) 0.0256(6) Uani 1 1 d . . .
H11E H 0.3140 0.0629 0.9321 0.031 Uiso 1 1 calc R . .
C121 C 0.3207(2) -0.0542(2) 0.70216(19) 0.0123(5) Uani 1 1 d . . .
C122 C 0.2016(3) -0.1202(3) 0.7377(2) 0.0184(5) Uani 1 1 d . . .
H12A H 0.1511 -0.0725 0.7757 0.022 Uiso 1 1 calc R . .
C123 C 0.1567(3) -0.2561(3) 0.7176(2) 0.0227(6) Uani 1 1 d . . .
H12B H 0.0744 -0.3010 0.7405 0.027 Uiso 1 1 calc R . .
C124 C 0.2311(3) -0.3261(3) 0.6645(2) 0.0206(6) Uani 1 1 d . . .
H12C H 0.2006 -0.4189 0.6521 0.025 Uiso 1 1 calc R . .
C125 C 0.3493(3) -0.2617(3) 0.6294(2) 0.0211(6) Uani 1 1 d . . .
H12D H 0.4004 -0.3102 0.5931 0.025 Uiso 1 1 calc R . .
C126 C 0.3942(3) -0.1255(2) 0.6471(2) 0.0164(5) Uani 1 1 d . . .
H12E H 0.4750 -0.0812 0.6217 0.020 Uiso 1 1 calc R . .
C211 C 0.0991(2) 0.3338(2) 0.7304(2) 0.0137(5) Uani 1 1 d . . .
C212 C 0.0861(3) 0.3075(2) 0.6211(2) 0.0171(5) Uani 1 1 d . . .
H21A H 0.1467 0.2719 0.5845 0.021 Uiso 1 1 calc R . .
C213 C -0.0156(3) 0.3333(3) 0.5655(2) 0.0256(6) Uani 1 1 d . . .
H21B H -0.0246 0.3149 0.4908 0.031 Uiso 1 1 calc R . .
C214 C -0.1039(3) 0.3859(3) 0.6184(3) 0.0292(7) Uani 1 1 d . . .
H21C H -0.1733 0.4036 0.5801 0.035 Uiso 1 1 calc R . .
C215 C -0.0906(3) 0.4126(3) 0.7270(3) 0.0292(7) Uani 1 1 d . . .
H21D H -0.1514 0.4486 0.7632 0.035 Uiso 1 1 calc R . .
C216 C 0.0106(3) 0.3874(3) 0.7841(2) 0.0213(6) Uani 1 1 d . . .
H21E H 0.0195 0.4064 0.8588 0.026 Uiso 1 1 calc R . .
C221 C 0.1995(3) 0.2963(2) 0.9332(2) 0.0146(5) Uani 1 1 d . . .
C222 C 0.2791(3) 0.3747(3) 1.0197(2) 0.0186(5) Uani 1 1 d . . .
H22A H 0.3543 0.4436 1.0096 0.022 Uiso 1 1 calc R . .
C223 C 0.2487(3) 0.3523(3) 1.1206(2) 0.0238(6) Uani 1 1 d . . .
H22B H 0.3036 0.4054 1.1796 0.029 Uiso 1 1 calc R . .
C224 C 0.1389(3) 0.2531(3) 1.1356(2) 0.0271(6) Uani 1 1 d . . .
H22C H 0.1182 0.2382 1.2049 0.032 Uiso 1 1 calc R . .
C225 C 0.0585(3) 0.1751(3) 1.0494(2) 0.0311(7) Uani 1 1 d . . .
H22D H -0.0174 0.1073 1.0600 0.037 Uiso 1 1 calc R . .
C226 C 0.0887(3) 0.1956(3) 0.9481(2) 0.0235(6) Uani 1 1 d . . .
H22E H 0.0343 0.1415 0.8892 0.028 Uiso 1 1 calc R . .
C1 C -0.1376(3) 0.0009(3) 0.6622(2) 0.0229(6) Uani 1 1 d . . .
O1 O -0.0235(2) 0.0152(2) 0.69081(18) 0.0287(5) Uani 1 1 d . . .
C2 C -0.1847(3) -0.0065(3) 0.5507(3) 0.0357(8) Uani 1 1 d . . .
H2A H -0.1101 0.0035 0.5068 0.053 Uiso 1 1 calc R . .
H2B H -0.2250 0.0634 0.5446 0.053 Uiso 1 1 calc R . .
H2C H -0.2500 -0.0915 0.5270 0.053 Uiso 1 1 calc R . .
C3 C -0.2402(3) -0.0128(4) 0.7392(3) 0.0400(8) Uani 1 1 d . . .
H3A H -0.1992 -0.0071 0.8100 0.060 Uiso 1 1 calc R . .
H3B H -0.3072 -0.0977 0.7201 0.060 Uiso 1 1 calc R . .
H3C H -0.2814 0.0574 0.7383 0.060 Uiso 1 1 calc R . .
H H 0.194(4) 0.134(3) 0.713(3) 0.020(9) Uiso 1 1 d . . .

loop_
_atom_site_aniso_label
_atom_site_aniso_U_11
_atom_site_aniso_U_22
_atom_site_aniso_U_33
_atom_site_aniso_U_23
_atom_site_aniso_U_13
_atom_site_aniso_U_12
Ag 0.02482(13) 0.02131(11) 0.02104(11) 0.00632(8) 0.00504(8) 0.00435(8)
Br 0.01762(15) 0.02364(14) 0.01963(14) 0.00716(10) 0.00093(10) 0.00154(10)
Se1 0.0197(2) 0.01790(18) 0.0224(2) 0.00613(15) 0.00802(15) 0.00751(15)
Se2 0.0125(2) 0.01617(17) 0.01731(18) 0.00086(13) 0.00180(13) 0.00225(13)
S1 0.0197(2) 0.01790(18) 0.0224(2) 0.00613(15) 0.00802(15) 0.00751(15)
S2 0.0125(2) 0.01617(17) 0.01731(18) 0.00086(13) 0.00180(13) 0.00225(13)
P1 0.0081(3) 0.0116(3) 0.0125(3) 0.0002(2) 0.0008(2) 0.0041(2)
P2 0.0089(3) 0.0113(3) 0.0125(3) 0.0003(2) 0.0009(2) 0.0040(2)
N 0.0057(11) 0.0117(10) 0.0163(11) -0.0022(8) -0.0020(8) 0.0007(8)
C111 0.0179(15) 0.0170(12) 0.0166(13) -0.0046(10) -0.0076(10) 0.0109(10)
C112 0.0260(18) 0.0226(15) 0.0401(18) -0.0001(13) -0.0148(13) 0.0032(12)
C113 0.047(2) 0.0289(18) 0.057(3) -0.0094(17) -0.037(2) 0.0065(16)
C114 0.076(3) 0.044(2) 0.0287(18) -0.0149(16) -0.0328(19) 0.039(2)
C115 0.064(3) 0.053(2) 0.0168(15) 0.0028(14) -0.0045(15) 0.043(2)
C116 0.0286(18) 0.0390(17) 0.0169(14) 0.0033(12) -0.0007(11) 0.0229(13)
C121 0.0117(13) 0.0126(11) 0.0125(11) 0.0009(9) -0.0021(9) 0.0040(9)
C122 0.0150(15) 0.0169(13) 0.0258(14) 0.0042(10) 0.0047(10) 0.0079(10)
C123 0.0151(15) 0.0199(14) 0.0329(16) 0.0080(12) 0.0006(11) 0.0031(10)
C124 0.0256(16) 0.0127(12) 0.0218(14) 0.0026(10) -0.0071(11) 0.0040(10)
C125 0.0274(17) 0.0170(13) 0.0214(14) -0.0012(10) 0.0030(11) 0.0121(11)
C126 0.0137(14) 0.0176(12) 0.0186(13) 0.0011(10) 0.0020(10) 0.0062(10)
C211 0.0094(13) 0.0118(11) 0.0201(13) 0.0027(9) 0.0003(9) 0.0033(9)
C212 0.0140(14) 0.0176(12) 0.0198(13) 0.0035(10) -0.0018(10) 0.0046(10)
C213 0.0217(17) 0.0279(15) 0.0263(15) 0.0044(12) -0.0085(12) 0.0073(12)
C214 0.0161(16) 0.0256(15) 0.0453(19) 0.0061(13) -0.0115(13) 0.0069(11)
C215 0.0162(17) 0.0246(15) 0.050(2) 0.0041(13) 0.0041(13) 0.0120(12)
C216 0.0168(15) 0.0207(13) 0.0274(15) 0.0002(11) 0.0038(11) 0.0085(10)
C221 0.0133(14) 0.0183(12) 0.0150(12) 0.0013(9) 0.0033(9) 0.0092(10)
C222 0.0136(14) 0.0257(14) 0.0160(13) -0.0017(10) 0.0003(10) 0.0074(10)
C223 0.0242(17) 0.0347(16) 0.0152(13) -0.0022(11) -0.0001(11) 0.0157(12)
C224 0.0325(18) 0.0360(17) 0.0173(14) 0.0066(12) 0.0092(12) 0.0152(13)
C225 0.0320(19) 0.0314(16) 0.0262(16) 0.0064(13) 0.0119(13) 0.0014(13)
C226 0.0243(16) 0.0230(14) 0.0182(14) -0.0002(11) 0.0025(11) 0.0005(11)
C1 0.0165(16) 0.0158(13) 0.0347(16) 0.0018(11) -0.0026(11) 0.0039(10)
O1 0.0107(11) 0.0287(11) 0.0443(13) 0.0051(9) -0.0043(9) 0.0031(8)
C2 0.0283(19) 0.0356(18) 0.0381(19) 0.0023(14) -0.0068(14) 0.0043(14)
C3 0.024(2) 0.056(2) 0.041(2) 0.0039(17) 0.0019(14) 0.0137(16)

loop_
_atom_type_symbol
_atom_type_description
_atom_type_scat_dispersion_real
_atom_type_scat_dispersion_imag
_atom_type_scat_source
C C 0.0033 0.0016 'International Tables Vol C Tables 4.2.6.8 and 6.1.1.4'
H H 0.0000 0.0000 'International Tables Vol C Tables 4.2.6.8 and 6.1.1.4'
N N 0.0061 0.0033 'International Tables Vol C Tables 4.2.6.8 and 6.1.1.4'
P P 0.1023 0.0942 'International Tables Vol C Tables 4.2.6.8 and 6.1.1.4'
Se Se -0.0929 2.2259 'International Tables Vol C Tables 4.2.6.8 and 6.1.1.4'
Br Br -0.2901 2.4595 'International Tables Vol C Tables 4.2.6.8 and 6.1.1.4'
Ag Ag -0.8971 1.1015 'International Tables Vol C Tables 4.2.6.8 and 6.1.1.4'
O O 0.0106 0.0060 'International Tables Vol C Tables 4.2.6.8 and 6.1.1.4'
S S 0.1246 0.1234 'International Tables Vol C Tables 4.2.6.8 and 6.1.1.4'

loop_
_geom_angle_atom_site_label_1
_geom_angle_atom_site_label_2
_geom_angle_atom_site_label_3
_geom_angle
_geom_angle_site_symmetry_1
_geom_angle_site_symmetry_3
_geom_angle_publ_flag
S2 Ag Se2 0.000(16) . . ?
S2 Ag S1 100.089(13) . . ?
Se2 Ag S1 100.089(13) . . ?
S2 Ag Se1 100.089(13) . . ?
Se2 Ag Se1 100.089(13) . . ?
S1 Ag Se1 0.000(3) . . ?
S2 Ag Br 106.245(12) . . ?
Se2 Ag Br 106.245(12) . . ?
S1 Ag Br 114.052(13) . . ?
Se1 Ag Br 114.052(13) . . ?
S2 Ag Br 130.183(14) . 2_666 ?
Se2 Ag Br 130.183(14) . 2_666 ?
S1 Ag Br 106.517(13) . 2_666 ?
Se1 Ag Br 106.517(13) . 2_666 ?
Br Ag Br 100.233(10) . 2_666 ?
Ag Br Ag 79.767(10) . 2_666 ?
P1 Se1 Ag 99.41(2) . . ?
P2 Se2 Ag 98.70(2) . . ?
P1 S1 Ag 99.41(2) . . ?
P2 S2 Ag 98.70(2) . . ?
N P1 C111 105.12(12) . . ?
N P1 C121 102.66(11) . . ?
C111 P1 C121 107.07(12) . . ?
N P1 Se1 118.12(8) . . ?
C111 P1 Se1 112.17(10) . . ?
C121 P1 Se1 110.76(8) . . ?
N P1 S1 118.12(8) . . ?
C111 P1 S1 112.17(10) . . ?
C121 P1 S1 110.76(8) . . ?
Se1 P1 S1 0.000(14) . . ?
N P2 C211 102.98(11) . . ?
N P2 C221 107.47(11) . . ?
C211 P2 C221 106.85(12) . . ?
N P2 Se2 114.59(8) . . ?
C211 P2 Se2 113.28(8) . . ?
C221 P2 Se2 111.06(9) . . ?
N P2 S2 114.59(8) . . ?
C211 P2 S2 113.28(8) . . ?
C221 P2 S2 111.06(9) . . ?
Se2 P2 S2 0.00(3) . . ?
P1 N P2 128.27(14) . . ?
P1 N H 120(3) . . ?
P2 N H 112(3) . . ?
C112 C111 C116 120.0(3) . . ?
C112 C111 P1 120.5(2) . . ?
C116 C111 P1 119.5(2) . . ?
C111 C112 C113 119.2(4) . . ?
C111 C112 H11A 120.4 . . ?
C113 C112 H11A 120.4 . . ?
C114 C113 C112 120.4(4) . . ?
C114 C113 H11B 119.8 . . ?
C112 C113 H11B 119.8 . . ?
C115 C114 C113 120.4(3) . . ?
C115 C114 H11C 119.8 . . ?
C113 C114 H11C 119.8 . . ?
C114 C115 C116 120.2(4) . . ?
C114 C115 H11D 119.9 . . ?
C116 C115 H11D 119.9 . . ?
C111 C116 C115 119.7(3) . . ?
C111 C116 H11E 120.2 . . ?
C115 C116 H11E 120.2 . . ?
C122 C121 C126 119.5(2) . . ?
C122 C121 P1 122.53(19) . . ?
C126 C121 P1 117.95(19) . . ?
C121 C122 C123 119.8(2) . . ?
C121 C122 H12A 120.1 . . ?
C123 C122 H12A 120.1 . . ?
C124 C123 C122 120.3(3) . . ?
C124 C123 H12B 119.8 . . ?
C122 C123 H12B 119.8 . . ?
C125 C124 C123 120.2(2) . . ?
C125 C124 H12C 119.9 . . ?
C123 C124 H12C 119.9 . . ?
C124 C125 C126 120.0(2) . . ?
C124 C125 H12D 120.0 . . ?
C126 C125 H12D 120.0 . . ?
C125 C126 C121 120.1(2) . . ?
C125 C126 H12E 120.0 . . ?
C121 C126 H12E 120.0 . . ?
C212 C211 C216 120.0(2) . . ?
C212 C211 P2 119.0(2) . . ?
C216 C211 P2 120.6(2) . . ?
C213 C212 C211 119.9(3) . . ?
C213 C212 H21A 120.0 . . ?
C211 C212 H21A 120.0 . . ?
C214 C213 C212 120.3(3) . . ?
C214 C213 H21B 119.8 . . ?
C212 C213 H21B 119.8 . . ?
C215 C214 C213 119.7(3) . . ?
C215 C214 H21C 120.1 . . ?
C213 C214 H21C 120.1 . . ?
C214 C215 C216 120.8(3) . . ?
C214 C215 H21D 119.6 . . ?
C216 C215 H21D 119.6 . . ?
C215 C216 C211 119.2(3) . . ?
C215 C216 H21E 120.4 . . ?
C211 C216 H21E 120.4 . . ?
C222 C221 C226 120.0(2) . . ?
C222 C221 P2 121.0(2) . . ?
C226 C221 P2 118.9(2) . . ?
C223 C222 C221 119.9(3) . . ?
C223 C222 H22A 120.0 . . ?
C221 C222 H22A 120.0 . . ?
C224 C223 C222 120.2(3) . . ?
C224 C223 H22B 119.9 . . ?
C222 C223 H22B 119.9 . . ?
C223 C224 C225 120.0(3) . . ?
C223 C224 H22C 120.0 . . ?
C225 C224 H22C 120.0 . . ?
C226 C225 C224 120.3(3) . . ?
C226 C225 H22D 119.9 . . ?
C224 C225 H22D 119.9 . . ?
C225 C226 C221 119.5(3) . . ?
C225 C226 H22E 120.2 . . ?
C221 C226 H22E 120.2 . . ?
O1 C1 C2 123.2(3) . . ?
O1 C1 C3 120.8(3) . . ?
C2 C1 C3 116.0(3) . . ?
C1 C2 H2A 109.5 . . ?
C1 C2 H2B 109.5 . . ?
H2A C2 H2B 109.5 . . ?
C1 C2 H2C 109.5 . . ?
H2A C2 H2C 109.5 . . ?
H2B C2 H2C 109.5 . . ?
C1 C3 H3A 109.5 . . ?
C1 C3 H3B 109.5 . . ?
H3A C3 H3B 109.5 . . ?
C1 C3 H3C 109.5 . . ?
H3A C3 H3C 109.5 . . ?
H3B C3 H3C 109.5 . . ?

loop_
_geom_bond_atom_site_label_1
_geom_bond_atom_site_label_2
_geom_bond_distance
_geom_bond_site_symmetry_2
_geom_bond_publ_flag
Ag S2 2.6150(4) . ?
Ag Se2 2.6150(4) . ?
Ag S1 2.6761(4) . ?
Ag Se1 2.6761(4) . ?
Ag Br 2.6987(3) . ?
Ag Br 2.7102(3) 2_666 ?
Br Ag 2.7102(3) 2_666 ?
Se1 P1 2.0708(7) . ?
Se2 P2 2.0638(7) . ?
S1 P1 2.0708(7) . ?
S2 P2 2.0638(7) . ?
P1 N 1.679(2) . ?
P1 C111 1.806(3) . ?
P1 C121 1.812(2) . ?
P2 N 1.684(2) . ?
P2 C211 1.804(3) . ?
P2 C221 1.812(3) . ?
N H 0.70(3) . ?
C111 C112 1.387(4) . ?
C111 C116 1.394(4) . ?
C112 C113 1.402(5) . ?
C112 H11A 0.9500 . ?
C113 C114 1.375(6) . ?
C113 H11B 0.9500 . ?
C114 C115 1.369(6) . ?
C114 H11C 0.9500 . ?
C115 C116 1.394(4) . ?
C115 H11D 0.9500 . ?
C116 H11E 0.9500 . ?
C121 C122 1.392(4) . ?
C121 C126 1.395(3) . ?
C122 C123 1.392(4) . ?
C122 H12A 0.9500 . ?
C123 C124 1.382(4) . ?
C123 H12B 0.9500 . ?
C124 C125 1.377(4) . ?
C124 H12C 0.9500 . ?
C125 C126 1.394(4) . ?
C125 H12D 0.9500 . ?
C126 H12E 0.9500 . ?
C211 C212 1.390(4) . ?
C211 C216 1.397(4) . ?
C212 C213 1.388(4) . ?
C212 H21A 0.9500 . ?
C213 C214 1.385(5) . ?
C213 H21B 0.9500 . ?
C214 C215 1.382(5) . ?
C214 H21C 0.9500 . ?
C215 C216 1.391(4) . ?
C215 H21D 0.9500 . ?
C216 H21E 0.9500 . ?
C221 C222 1.390(4) . ?
C221 C226 1.396(4) . ?
C222 C223 1.386(4) . ?
C222 H22A 0.9500 . ?
C223 C224 1.381(4) . ?
C223 H22B 0.9500 . ?
C224 C225 1.390(5) . ?
C224 H22C 0.9500 . ?
C225 C226 1.385(4) . ?
C225 H22D 0.9500 . ?
C226 H22E 0.9500 . ?
C1 O1 1.215(4) . ?
C1 C2 1.485(4) . ?
C1 C3 1.491(5) . ?
C2 H2A 0.9800 . ?
C2 H2B 0.9800 . ?
C2 H2C 0.9800 . ?
C3 H3A 0.9800 . ?
C3 H3B 0.9800 . ?
C3 H3C 0.9800 . ?

loop_
_geom_torsion_atom_site_label_1
_geom_torsion_atom_site_label_2
_geom_torsion_atom_site_label_3
_geom_torsion_atom_site_label_4
_geom_torsion
_geom_torsion_site_symmetry_1
_geom_torsion_site_symmetry_2
_geom_torsion_site_symmetry_3
_geom_torsion_site_symmetry_4
_geom_torsion_publ_flag
S2 Ag Br Ag -137.353(15) . . . 2_666 ?
Se2 Ag Br Ag -137.353(15) . . . 2_666 ?
S1 Ag Br Ag 113.387(15) . . . 2_666 ?
Se1 Ag Br Ag 113.387(15) . . . 2_666 ?
Br Ag Br Ag 0.0 2_666 . . 2_666 ?
S2 Ag Se1 P1 30.55(2) . . . . ?
Se2 Ag Se1 P1 30.55(2) . . . . ?
S1 Ag Se1 P1 0(8) . . . . ?
Br Ag Se1 P1 143.54(2) . . . . ?
Br Ag Se1 P1 -106.88(2) 2_666 . . . ?
S2 Ag Se2 P2 0.0(9) . . . . ?
S1 Ag Se2 P2 -63.34(2) . . . . ?
Se1 Ag Se2 P2 -63.34(2) . . . . ?
Br Ag Se2 P2 177.78(2) . . . . ?
Br Ag Se2 P2 58.55(3) 2_666 . . . ?
S2 Ag S1 P1 30.55(2) . . . . ?
Se2 Ag S1 P1 30.55(2) . . . . ?
Se1 Ag S1 P1 0(8) . . . . ?
Br Ag S1 P1 143.54(2) . . . . ?
Br Ag S1 P1 -106.88(2) 2_666 . . . ?
Se2 Ag S2 P2 0.0(9) . . . . ?
S1 Ag S2 P2 -63.34(2) . . . . ?
Se1 Ag S2 P2 -63.34(2) . . . . ?
Br Ag S2 P2 177.78(2) . . . . ?
Br Ag S2 P2 58.55(3) 2_666 . . . ?
Ag Se1 P1 N 27.68(9) . . . . ?
Ag Se1 P1 C111 -94.81(9) . . . . ?
Ag Se1 P1 C121 145.62(9) . . . . ?
Ag Se1 P1 S1 0(24) . . . . ?
Ag S1 P1 N 27.68(9) . . . . ?
Ag S1 P1 C111 -94.81(9) . . . . ?
Ag S1 P1 C121 145.62(9) . . . . ?
Ag S1 P1 Se1 0(24) . . . . ?
Ag Se2 P2 N 41.98(9) . . . . ?
Ag Se2 P2 C211 -75.77(9) . . . . ?
Ag Se2 P2 C221 163.97(9) . . . . ?
Ag Se2 P2 S2 0(50) . . . . ?
Ag S2 P2 N 41.98(9) . . . . ?
Ag S2 P2 C211 -75.77(9) . . . . ?
Ag S2 P2 C221 163.97(9) . . . . ?
Ag S2 P2 Se2 0(50) . . . . ?
C111 P1 N P2 47.3(2) . . . . ?
C121 P1 N P2 159.18(16) . . . . ?
Se1 P1 N P2 -78.67(17) . . . . ?
S1 P1 N P2 -78.67(17) . . . . ?
C211 P2 N P1 153.26(16) . . . . ?
C221 P2 N P1 -94.14(18) . . . . ?
Se2 P2 N P1 29.79(19) . . . . ?
S2 P2 N P1 29.79(19) . . . . ?
N P1 C111 C112 -126.3(2) . . . . ?
C121 P1 C111 C112 125.0(2) . . . . ?
Se1 P1 C111 C112 3.3(3) . . . . ?
S1 P1 C111 C112 3.3(3) . . . . ?
N P1 C111 C116 55.5(2) . . . . ?
C121 P1 C111 C116 -53.2(2) . . . . ?
Se1 P1 C111 C116 -174.89(19) . . . . ?
S1 P1 C111 C116 -174.89(19) . . . . ?
C116 C111 C112 C113 -0.7(4) . . . . ?
P1 C111 C112 C113 -178.9(2) . . . . ?
C111 C112 C113 C114 -0.2(5) . . . . ?
C112 C113 C114 C115 0.5(5) . . . . ?
C113 C114 C115 C116 0.0(5) . . . . ?
C112 C111 C116 C115 1.3(4) . . . . ?
P1 C111 C116 C115 179.4(2) . . . . ?
C114 C115 C116 C111 -0.9(5) . . . . ?
N P1 C121 C122 -28.4(2) . . . . ?
C111 P1 C121 C122 82.0(2) . . . . ?
Se1 P1 C121 C122 -155.42(19) . . . . ?
S1 P1 C121 C122 -155.42(19) . . . . ?
N P1 C121 C126 154.1(2) . . . . ?
C111 P1 C121 C126 -95.4(2) . . . . ?
Se1 P1 C121 C126 27.1(2) . . . . ?
S1 P1 C121 C126 27.1(2) . . . . ?
C126 C121 C122 C123 -0.4(4) . . . . ?
P1 C121 C122 C123 -177.8(2) . . . . ?
C121 C122 C123 C124 1.5(4) . . . . ?
C122 C123 C124 C125 -1.1(4) . . . . ?
C123 C124 C125 C126 -0.2(4) . . . . ?
C124 C125 C126 C121 1.2(4) . . . . ?
C122 C121 C126 C125 -0.9(4) . . . . ?
P1 C121 C126 C125 176.6(2) . . . . ?
N P2 C211 C212 -45.7(2) . . . . ?
C221 P2 C211 C212 -158.7(2) . . . . ?
Se2 P2 C211 C212 78.7(2) . . . . ?
S2 P2 C211 C212 78.7(2) . . . . ?
N P2 C211 C216 141.8(2) . . . . ?
C221 P2 C211 C216 28.7(2) . . . . ?
Se2 P2 C211 C216 -93.9(2) . . . . ?
S2 P2 C211 C216 -93.9(2) . . . . ?
C216 C211 C212 C213 -0.6(4) . . . . ?
P2 C211 C212 C213 -173.2(2) . . . . ?
C211 C212 C213 C214 0.3(4) . . . . ?
C212 C213 C214 C215 -0.1(5) . . . . ?
C213 C214 C215 C216 0.1(5) . . . . ?
C214 C215 C216 C211 -0.3(4) . . . . ?
C212 C211 C216 C215 0.6(4) . . . . ?
P2 C211 C216 C215 173.1(2) . . . . ?
N P2 C221 C222 122.3(2) . . . . ?
C211 P2 C221 C222 -127.8(2) . . . . ?
Se2 P2 C221 C222 -3.8(2) . . . . ?
S2 P2 C221 C222 -3.8(2) . . . . ?
N P2 C221 C226 -54.3(2) . . . . ?
C211 P2 C221 C226 55.6(2) . . . . ?
Se2 P2 C221 C226 179.6(2) . . . . ?
S2 P2 C221 C226 179.6(2) . . . . ?
C226 C221 C222 C223 0.3(4) . . . . ?
P2 C221 C222 C223 -176.2(2) . . . . ?
C221 C222 C223 C224 -0.6(4) . . . . ?
C222 C223 C224 C225 0.1(5) . . . . ?
C223 C224 C225 C226 0.6(5) . . . . ?
C224 C225 C226 C221 -0.8(5) . . . . ?
C222 C221 C226 C225 0.4(4) . . . . ?
P2 C221 C226 C225 177.0(2) . . . . ?
